data_4123796
loop_
_publ_author_name
'Diethelm, Stefan'
'Carreira, Erick M.'

_publ_section_title
;
 Total Synthesis of Gelsemoxonine through a Spirocyclopropane
 Isoxazolidine Ring Contraction.
;
_journal_issue 18
_journal_name_full 'Journal of the American Chemical Society'
_journal_page_first 6084
_journal_page_last 6096
_journal_paper_doi 10.1021/jacs.5b02574
_journal_volume 137
_journal_year 2015
_chemical_formula_moiety 'C26 H33 N O8'
_chemical_formula_sum 'C26 H33 N O8'
_chemical_formula_weight 487.53
_chemical_name_systematic
; 
 ? 
;
_space_group_IT_number 7
_symmetry_cell_setting monoclinic
_symmetry_space_group_name_Hall 'P -2yc'
_symmetry_space_group_name_H-M 'P 1 c 1'
_atom_sites_solution_hydrogens geom
_atom_sites_solution_primary direct
_atom_sites_solution_secondary difmap
_audit_creation_method SHELXL-97
_cell_angle_alpha 90.00
_cell_angle_beta 100.46(3)
_cell_angle_gamma 90.00
_cell_formula_units_Z 8
_cell_length_a 16.116(3)
_cell_length_b 26.333(5)
_cell_length_c 12.366(3)
_cell_measurement_reflns_used 3429
_cell_measurement_temperature 100(2)
_cell_measurement_theta_max 25.6
_cell_measurement_theta_min 2.4
_cell_volume 5160.7(19)
_computing_cell_refinement 'Bruker SAINT'
_computing_data_collection 'Bruker APEX2'
_computing_data_reduction 'Bruker SAINT, SADABS and XPREP'
_computing_molecular_graphics 'Platon, Ortep'
_computing_publication_material 'Bruker SHELXTL'
_computing_structure_refinement 'OLEX2 (Dolomanov, 2009), SHELXL-97 (Sheldrick, 2008)'
_computing_structure_solution 'SHELXS-97 (Sheldrick, 2008)'
_diffrn_ambient_temperature 100(2)
_diffrn_measured_fraction_theta_full 0.957
_diffrn_measured_fraction_theta_max 0.957
_diffrn_measurement_device_type 'Bruker APEX-II CCD'
_diffrn_measurement_method '\w scans'
_diffrn_radiation_monochromator graphite
_diffrn_radiation_source 'fine-focus sealed tube'
_diffrn_radiation_type MoK\a
_diffrn_radiation_wavelength 0.71073
_diffrn_reflns_av_R_equivalents 0.0000
_diffrn_reflns_av_sigmaI/netI 0.1022
_diffrn_reflns_limit_h_max 20
_diffrn_reflns_limit_h_min 0
_diffrn_reflns_limit_k_max 0
_diffrn_reflns_limit_k_min -32
_diffrn_reflns_limit_l_max 15
_diffrn_reflns_limit_l_min -15
_diffrn_reflns_number 10791
_diffrn_reflns_theta_full 26.40
_diffrn_reflns_theta_max 26.40
_diffrn_reflns_theta_min 1.84
_exptl_absorpt_coefficient_mu 0.093
_exptl_absorpt_correction_T_max 0.9972
_exptl_absorpt_correction_T_min 0.9808
_exptl_absorpt_correction_type multi-scan
_exptl_absorpt_process_details SADABS
_exptl_crystal_colour colourless
_exptl_crystal_density_diffrn 1.255
_exptl_crystal_density_method 'not measured'
_exptl_crystal_description rod
_exptl_crystal_F_000 2080
_exptl_crystal_size_max 0.21
_exptl_crystal_size_mid 0.08
_exptl_crystal_size_min 0.03
_refine_diff_density_max 0.688
_refine_diff_density_min -0.559
_refine_diff_density_rms 0.106
_refine_ls_abs_structure_details 'Flack H D (1983), Acta Cryst. A39, 876-881'
_refine_ls_abs_structure_Flack -1(2)
_refine_ls_extinction_method none
_refine_ls_goodness_of_fit_ref 1.481
_refine_ls_hydrogen_treatment constr
_refine_ls_matrix_type full
_refine_ls_number_parameters 800
_refine_ls_number_reflns 10794
_refine_ls_number_restraints 2
_refine_ls_restrained_S_all 1.481
_refine_ls_R_factor_all 0.1583
_refine_ls_R_factor_gt 0.1106
_refine_ls_shift/su_max 0.015
_refine_ls_shift/su_mean 0.003
_refine_ls_structure_factor_coef Fsqd
_refine_ls_weighting_details 'calc w=1/[\s^2^(Fo^2^)+(0.1000P)^2^+0.0000P] where P=(Fo^2^+2Fc^2^)/3'
_refine_ls_weighting_scheme calc
_refine_ls_wR_factor_gt 0.2444
_refine_ls_wR_factor_ref 0.2632
_reflns_number_gt 7357
_reflns_number_total 10794
_reflns_threshold_expression >2sigma(I)
_cod_data_source_file ja5b02574_si_002.cif
_cod_data_source_block ca030112
_cod_depositor_comments
;
The following automatic conversions were performed:

'_symmetry_cell_setting' value 'Monoclinic' changed to 'monoclinic'
according to
/usr/data/users/saulius/crontab/automatic-downloads/current/ACS/lib/dictionaries/cif_core.dic
dictionary named 'cif_core.dic' version 2.4.2 from 2011-04-26.

Automatic conversion script
Id: cif_fix_values 3271 2015-04-21 07:52:19Z andrius 
;
_cod_original_cell_volume 5160.8(18)
_cod_original_sg_symbol_H-M Pc
_cod_database_code 4123796

loop_
_symmetry_equiv_pos_as_xyz
'x, y, z'
'x, -y, z+1/2'

loop_
_atom_site_label
_atom_site_type_symbol
_atom_site_fract_x
_atom_site_fract_y
_atom_site_fract_z
_atom_site_U_iso_or_equiv
_atom_site_adp_type
_atom_site_occupancy
_atom_site_symmetry_multiplicity
_atom_site_calc_flag
_atom_site_refinement_flags
O5 O 1.0516(6) 0.6345(3) 0.7999(6) 0.035(2) Uani 1 1 d .
O7 O 1.1945(6) 0.5568(3) 0.7982(7) 0.038(2) Uani 1 1 d .
O8 O 1.2142(5) 0.5484(3) 0.6210(6) 0.0221(18) Uani 1 1 d .
O18 O 1.1190(5) 0.7168(3) 0.6048(8) 0.036(2) Uani 1 1 d .
O20 O 1.0868(5) 0.6635(3) 0.3921(6) 0.0253(19) Uani 1 1 d .
O22 O 1.1679(5) 0.6245(3) 0.2879(7) 0.035(2) Uani 1 1 d .
O23 O 1.0463(5) 0.6671(3) 0.2178(6) 0.0208(18) Uani 1 1 d .
O28 O 1.2376(5) 0.6682(3) 0.6437(6) 0.0198(17) Uani 1 1 d .
N2 N 1.1069(6) 0.5948(3) 0.6600(7) 0.019(2) Uani 1 1 d .
C1 C 1.0581(7) 0.6264(4) 0.7073(9) 0.019(2) Uiso 1 1 d .
C3 C 1.0752(7) 0.6135(4) 0.5443(10) 0.021(3) Uiso 1 1 d .
C4 C 1.0163(9) 0.6496(4) 0.5956(11) 0.031(3) Uiso 1 1 d .
H4 H 0.9553 0.6405 0.5741 0.037 Uiso 1 1 calc R
C6 C 1.1755(7) 0.5638(4) 0.6996(9) 0.020(2) Uiso 1 1 d .
C9 C 1.2968(8) 0.5198(4) 0.6425(10) 0.037(3) Uiso 1 1 d .
C10 C 1.3168(9) 0.5114(5) 0.5253(12) 0.052(4) Uiso 1 1 d .
H10A H 1.3022 0.5420 0.4810 0.078 Uiso 1 1 calc R
H10B H 1.2837 0.4826 0.4904 0.078 Uiso 1 1 calc R
H10C H 1.3771 0.5041 0.5308 0.078 Uiso 1 1 calc R
C11 C 1.2788(9) 0.4681(5) 0.6945(12) 0.050(3) Uiso 1 1 d .
H11A H 1.3305 0.4477 0.7081 0.076 Uiso 1 1 calc R
H11B H 1.2349 0.4498 0.6440 0.076 Uiso 1 1 calc R
H11C H 1.2595 0.4742 0.7642 0.076 Uiso 1 1 calc R
C12 C 1.3625(9) 0.5496(5) 0.7140(12) 0.052(4) Uiso 1 1 d .
H12A H 1.3636 0.5842 0.6850 0.079 Uiso 1 1 calc R
H12B H 1.4176 0.5335 0.7159 0.079 Uiso 1 1 calc R
H12C H 1.3499 0.5509 0.7886 0.079 Uiso 1 1 calc R
C13 C 1.0412(8) 0.5718(4) 0.4699(10) 0.027(3) Uiso 1 1 d .
C14 C 1.0224(7) 0.5398(5) 0.4010(9) 0.023(3) Uani 1 1 d .
C15 C 0.9974(8) 0.4981(5) 0.3179(10) 0.031(3) Uani 1 1 d .
H15A H 0.9472 0.4807 0.3335 0.046 Uiso 1 1 calc R
H15B H 1.0438 0.4737 0.3221 0.046 Uiso 1 1 calc R
H15C H 0.9850 0.5128 0.2439 0.046 Uiso 1 1 calc R
C16 C 1.1355(8) 0.6432(4) 0.4905(10) 0.022(3) Uiso 1 1 d .
H16 H 1.1804 0.6203 0.4720 0.026 Uiso 1 1 calc R
C17 C 1.1756(7) 0.6875(4) 0.5585(10) 0.022(3) Uiso 1 1 d .
H17 H 1.2038 0.7099 0.5107 0.026 Uiso 1 1 calc R
C19 C 1.0333(8) 0.7060(5) 0.5810(11) 0.032(3) Uiso 1 1 d .
H19A H 1.0104 0.7162 0.5043 0.038 Uiso 1 1 calc R
H19B H 1.0038 0.7261 0.6302 0.038 Uiso 1 1 calc R
C21 C 1.1072(8) 0.6492(4) 0.2958(10) 0.028(3) Uiso 1 1 d .
C24 C 1.0549(6) 0.6606(4) 0.1000(8) 0.012(2) Uiso 1 1 d .
C25 C 0.9816(8) 0.6881(4) 0.0417(10) 0.030(3) Uiso 1 1 d .
H25A H 0.9868 0.7241 0.0611 0.045 Uiso 1 1 calc R
H25B H 0.9303 0.6743 0.0625 0.045 Uiso 1 1 calc R
H25C H 0.9785 0.6842 -0.0378 0.045 Uiso 1 1 calc R
C26 C 1.1358(8) 0.6825(5) 0.0782(11) 0.038(3) Uiso 1 1 d .
H26A H 1.1389 0.6782 0.0003 0.058 Uiso 1 1 calc R
H26B H 1.1834 0.6649 0.1235 0.058 Uiso 1 1 calc R
H26C H 1.1383 0.7187 0.0966 0.058 Uiso 1 1 calc R
C27 C 1.0470(7) 0.6042(5) 0.0720(10) 0.034(3) Uani 1 1 d .
H27A H 0.9932 0.5914 0.0872 0.051 Uiso 1 1 calc R
H27B H 1.0936 0.5857 0.1169 0.051 Uiso 1 1 calc R
H27C H 1.0490 0.5994 -0.0060 0.051 Uiso 1 1 calc R
C29 C 1.2916(7) 0.7079(4) 0.7054(10) 0.029(3) Uiso 1 1 d .
H29A H 1.2566 0.7357 0.7269 0.035 Uiso 1 1 calc R
H29B H 1.3305 0.7223 0.6599 0.035 Uiso 1 1 calc R
C30 C 1.3406(7) 0.6820(4) 0.8061(10) 0.030(3) Uiso 1 1 d .
C31 C 1.3003(9) 0.6600(5) 0.8891(11) 0.048(3) Uiso 1 1 d .
H31 H 1.2407 0.6634 0.8803 0.057 Uiso 1 1 calc R
C32 C 1.3410(10) 0.6341(6) 0.9812(14) 0.061(4) Uiso 1 1 d .
H32 H 1.3109 0.6190 1.0323 0.073 Uiso 1 1 calc R
C33 C 1.4299(9) 0.6315(6) 0.9945(13) 0.060(4) Uiso 1 1 d .
H33 H 1.4616 0.6150 1.0571 0.072 Uiso 1 1 calc R
C34 C 1.4722(10) 0.6537(5) 0.9134(12) 0.054(4) Uiso 1 1 d .
H34 H 1.5320 0.6526 0.9233 0.064 Uiso 1 1 calc R
C35 C 1.4270(7) 0.6764(4) 0.8218(10) 0.031(3) Uiso 1 1 d .
H35 H 1.4562 0.6888 0.7671 0.037 Uiso 1 1 calc R
O5A O 1.0328(6) 0.1360(3) 0.5875(6) 0.033(2) Uani 1 1 d .
O7A O 1.1845(5) 0.0576(3) 0.6554(6) 0.0189(17) Uani 1 1 d .
O8A O 1.2030(4) 0.0516(2) 0.8419(6) 0.0143(16) Uani 1 1 d .
O18A O 1.1081(5) 0.2176(3) 0.8038(7) 0.029(2) Uani 1 1 d .
O20A O 1.0833(5) 0.1670(2) 1.0151(6) 0.0164(17) Uani 1 1 d .
O22A O 1.1602(5) 0.1217(3) 1.1501(6) 0.029(2) Uani 1 1 d .
O23A O 1.0560(4) 0.1747(2) 1.1787(6) 0.0119(15) Uiso 1 1 d .
O28A O 1.2318(4) 0.1701(3) 0.8334(6) 0.0161(16) Uiso 1 1 d .
N2A N 1.0952(5) 0.0984(3) 0.7531(7) 0.0102(18) Uiso 1 1 d .
C1A C 1.0427(6) 0.1283(4) 0.6825(8) 0.012(2) Uiso 1 1 d .
C3A C 1.0678(6) 0.1146(3) 0.8586(8) 0.011(2) Uiso 1 1 d .
C4A C 1.0000(7) 0.1493(4) 0.7763(9) 0.020(2) Uiso 1 1 d .
H4A H 0.9396 0.1392 0.7717 0.024 Uiso 1 1 calc R
C6A C 1.1668(7) 0.0672(4) 0.7439(9) 0.018(2) Uiso 1 1 d .
C9A C 1.2821(5) 0.0210(3) 0.8590(7) 0.0079(17) Uiso 1 1 d .
C10A C 1.3013(6) 0.0139(3) 0.9817(7) 0.0122(19) Uiso 1 1 d .
H10D H 1.3190 0.0463 1.0173 0.018 Uiso 1 1 calc R
H10E H 1.3466 -0.0111 1.0007 0.018 Uiso 1 1 calc R
H10F H 1.2506 0.0017 1.0071 0.018 Uiso 1 1 calc R
C11A C 1.2667(6) -0.0293(3) 0.7982(7) 0.0130(19) Uiso 1 1 d .
H11D H 1.2236 -0.0486 0.8272 0.020 Uiso 1 1 calc R
H11E H 1.3192 -0.0489 0.8085 0.020 Uiso 1 1 calc R
H11F H 1.2473 -0.0229 0.7196 0.020 Uiso 1 1 calc R
C12A C 1.3513(5) 0.0525(3) 0.8203(7) 0.0125(18) Uiso 1 1 d .
H12D H 1.3383 0.0562 0.7402 0.019 Uiso 1 1 calc R
H12E H 1.4058 0.0354 0.8416 0.019 Uiso 1 1 calc R
H12F H 1.3541 0.0862 0.8545 0.019 Uiso 1 1 calc R
C13A C 1.0314(7) 0.0737(4) 0.9132(9) 0.016(2) Uiso 1 1 d .
C14A C 1.0153(6) 0.0382(4) 0.9689(9) 0.015(2) Uiso 1 1 d .
C15A C 0.9919(8) -0.0046(5) 1.0315(11) 0.035(3) Uani 1 1 d .
H15D H 0.9319 -0.0123 1.0073 0.053 Uiso 1 1 calc R
H15E H 1.0024 0.0040 1.1100 0.053 Uiso 1 1 calc R
H15F H 1.0257 -0.0343 1.0196 0.053 Uiso 1 1 calc R
C16A C 1.1320(6) 0.1460(3) 0.9369(8) 0.009(2) Uiso 1 1 d .
H16A H 1.1785 0.1238 0.9755 0.011 Uiso 1 1 calc R
C17A C 1.1674(6) 0.1901(3) 0.8838(8) 0.0074(19) Uiso 1 1 d .
H17A H 1.1933 0.2143 0.9427 0.009 Uiso 1 1 calc R
C19A C 1.0177(6) 0.2055(4) 0.7940(9) 0.017(2) Uiso 1 1 d .
H19C H 0.9853 0.2247 0.7315 0.020 Uiso 1 1 calc R
H19D H 0.9982 0.2165 0.8617 0.020 Uiso 1 1 calc R
C21A C 1.1065(6) 0.1505(3) 1.1214(8) 0.009(2) Uiso 1 1 d .
C24A C 1.0656(7) 0.1632(4) 1.2969(8) 0.013(2) Uiso 1 1 d .
C25A C 1.1527(8) 0.1707(5) 1.3565(11) 0.036(3) Uiso 1 1 d .
H25D H 1.1914 0.1497 1.3227 0.053 Uiso 1 1 calc R
H25E H 1.1563 0.1607 1.4335 0.053 Uiso 1 1 calc R
H25F H 1.1682 0.2065 1.3527 0.053 Uiso 1 1 calc R
C26A C 1.0013(8) 0.2018(4) 1.3318(9) 0.028(3) Uani 1 1 d .
H26D H 1.0203 0.2366 1.3217 0.041 Uiso 1 1 calc R
H26E H 0.9978 0.1965 1.4093 0.041 Uiso 1 1 calc R
H26F H 0.9455 0.1966 1.2862 0.041 Uiso 1 1 calc R
C27A C 1.0379(8) 0.1107(4) 1.3119(11) 0.030(3) Uiso 1 1 d .
H27D H 0.9789 0.1068 1.2756 0.046 Uiso 1 1 calc R
H27E H 1.0429 0.1035 1.3906 0.046 Uiso 1 1 calc R
H27F H 1.0733 0.0870 1.2795 0.046 Uiso 1 1 calc R
C29A C 1.2828(7) 0.2094(4) 0.7910(9) 0.024(2) Uiso 1 1 d .
H29C H 1.3209 0.2263 0.8524 0.028 Uiso 1 1 calc R
H29D H 1.2459 0.2355 0.7492 0.028 Uiso 1 1 calc R
C30A C 1.3329(6) 0.1825(4) 0.7175(9) 0.019(2) Uiso 1 1 d .
C31A C 1.4212(7) 0.1795(4) 0.7424(9) 0.023(2) Uiso 1 1 d .
H31A H 1.4511 0.1946 0.8079 0.027 Uiso 1 1 calc R
C32A C 1.4648(8) 0.1547(4) 0.6715(10) 0.032(3) Uiso 1 1 d .
H32A H 1.5246 0.1535 0.6883 0.038 Uiso 1 1 calc R
C33A C 1.4238(7) 0.1320(4) 0.5781(9) 0.029(2) Uiso 1 1 d .
H33A H 1.4545 0.1139 0.5319 0.035 Uiso 1 1 calc R
C34A C 1.3362(6) 0.1357(4) 0.5509(9) 0.025(2) Uiso 1 1 d .
H34A H 1.3072 0.1218 0.4837 0.029 Uiso 1 1 calc R
C35A C 1.2914(6) 0.1597(3) 0.6224(8) 0.016(2) Uiso 1 1 d .
H35A H 1.2315 0.1605 0.6056 0.019 Uiso 1 1 calc R
O5B O 0.8046(5) 0.3619(4) 0.9813(7) 0.039(2) Uani 1 1 d .
O7B O 0.6387(6) 0.4497(3) 0.7321(7) 0.034(2) Uani 1 1 d .
O8B O 0.6597(5) 0.4336(3) 0.9171(6) 0.0218(18) Uani 1 1 d .
O18B O 0.7359(5) 0.2806(3) 0.7527(8) 0.030(2) Uani 1 1 d .
O20B O 0.7641(4) 0.3369(3) 0.5516(5) 0.0198(18) Uani 1 1 d .
O22B O 0.6731(5) 0.3742(4) 0.4142(7) 0.039(2) Uani 1 1 d .
O23B O 0.7883(4) 0.3265(3) 0.3897(6) 0.0155(16) Uiso 1 1 d .
O28B O 0.6154(4) 0.3266(3) 0.7336(6) 0.0185(17) Uani 1 1 d .
N2B N 0.7444(6) 0.4003(3) 0.8129(8) 0.021(2) Uani 1 1 d .
C1B C 0.7972(8) 0.3691(5) 0.8821(11) 0.036(3) Uani 1 1 d .
C3B C 0.7796(7) 0.3846(4) 0.7154(9) 0.018(2) Uiso 1 1 d .
C4B C 0.8369(7) 0.3490(4) 0.7889(8) 0.014(2) Uiso 1 1 d .
H4B H 0.8978 0.3583 0.7963 0.017 Uiso 1 1 calc R
C6B C 0.6757(7) 0.4307(4) 0.8208(9) 0.014(2) Uiso 1 1 d .
C9B C 0.5881(8) 0.4633(5) 0.9429(11) 0.043(3) Uiso 1 1 d .
C10B C 0.5057(8) 0.4469(6) 0.8663(15) 0.065(5) Uani 1 1 d .
H10G H 0.5118 0.4515 0.7895 0.098 Uiso 1 1 calc R
H10H H 0.4588 0.4677 0.8815 0.098 Uiso 1 1 calc R
H10I H 0.4944 0.4110 0.8792 0.098 Uiso 1 1 calc R
C11B C 0.6043(11) 0.5193(5) 0.9232(18) 0.083(7) Uani 1 1 d .
H11G H 0.6618 0.5281 0.9590 0.125 Uiso 1 1 calc R
H11H H 0.5638 0.5401 0.9540 0.125 Uiso 1 1 calc R
H11I H 0.5977 0.5256 0.8440 0.125 Uiso 1 1 calc R
C12B C 0.5908(10) 0.4532(7) 1.0649(12) 0.065(4) Uani 1 1 d .
H12G H 0.5734 0.4181 1.0751 0.097 Uiso 1 1 calc R
H12H H 0.5524 0.4766 1.0929 0.097 Uiso 1 1 calc R
H12I H 0.6484 0.4583 1.1052 0.097 Uiso 1 1 calc R
C13B C 0.8122(7) 0.4285(4) 0.6572(10) 0.025(3) Uani 1 1 d .
C14B C 0.8340(8) 0.4612(5) 0.6090(11) 0.035(3) Uani 1 1 d .
C15B C 0.8539(9) 0.5049(5) 0.5373(13) 0.051(4) Uani 1 1 d .
H15G H 0.8684 0.4913 0.4693 0.077 Uiso 1 1 calc R
H15H H 0.9017 0.5244 0.5770 0.077 Uiso 1 1 calc R
H15I H 0.8045 0.5270 0.5194 0.077 Uiso 1 1 calc R
C16B C 0.7169(7) 0.3557(4) 0.6315(9) 0.019(2) Uiso 1 1 d .
H16B H 0.6711 0.3790 0.5954 0.022 Uiso 1 1 calc R
C17B C 0.6785(8) 0.3090(4) 0.6791(10) 0.027(3) Uiso 1 1 d .
H17B H 0.6522 0.2865 0.6171 0.033 Uiso 1 1 calc R
C19B C 0.8203(7) 0.2922(4) 0.7640(10) 0.027(3) Uiso 1 1 d .
H19E H 0.8403 0.2833 0.6953 0.032 Uiso 1 1 calc R
H19F H 0.8526 0.2717 0.8243 0.032 Uiso 1 1 calc R
C21B C 0.7361(7) 0.3470(4) 0.4478(10) 0.020(2) Uiso 1 1 d .
C24B C 0.7749(7) 0.3327(4) 0.2688(9) 0.020(2) Uiso 1 1 d .
C25B C 0.8413(7) 0.3013(4) 0.2328(9) 0.019(2) Uiso 1 1 d .
H25G H 0.8411 0.2672 0.2648 0.028 Uiso 1 1 calc R
H25H H 0.8965 0.3171 0.2575 0.028 Uiso 1 1 calc R
H25I H 0.8302 0.2987 0.1524 0.028 Uiso 1 1 calc R
C26B C 0.6883(8) 0.3147(4) 0.2141(11) 0.035(3) Uiso 1 1 d .
H26G H 0.6834 0.3166 0.1340 0.053 Uiso 1 1 calc R
H26H H 0.6452 0.3364 0.2371 0.053 Uiso 1 1 calc R
H26I H 0.6800 0.2795 0.2357 0.053 Uiso 1 1 calc R
C27B C 0.7914(12) 0.3913(5) 0.2486(11) 0.059(5) Uani 1 1 d .
H27G H 0.8485 0.4004 0.2856 0.089 Uiso 1 1 calc R
H27H H 0.7501 0.4118 0.2784 0.089 Uiso 1 1 calc R
H27I H 0.7857 0.3976 0.1696 0.089 Uiso 1 1 calc R
C29B C 0.5585(8) 0.2862(4) 0.7505(10) 0.033(3) Uiso 1 1 d .
H29E H 0.5910 0.2568 0.7854 0.040 Uiso 1 1 calc R
H29F H 0.5257 0.2751 0.6789 0.040 Uiso 1 1 calc R
C30B C 0.5016(7) 0.3045(4) 0.8208(9) 0.027(2) Uiso 1 1 d .
C31B C 0.5309(9) 0.3030(5) 0.9293(12) 0.047(3) Uiso 1 1 d .
H31B H 0.5873 0.2929 0.9573 0.056 Uiso 1 1 calc R
C32B C 0.4758(9) 0.3167(5) 1.0008(13) 0.055(4) Uiso 1 1 d .
H32B H 0.4937 0.3124 1.0778 0.066 Uiso 1 1 calc R
C33B C 0.3967(8) 0.3362(5) 0.9620(12) 0.044(3) Uiso 1 1 d .
H33B H 0.3639 0.3499 1.0115 0.053 Uiso 1 1 calc R
C34B C 0.3670(8) 0.3357(4) 0.8550(10) 0.035(3) Uiso 1 1 d .
H34B H 0.3113 0.3471 0.8268 0.042 Uiso 1 1 calc R
C35B C 0.4193(7) 0.3178(4) 0.7838(10) 0.031(3) Uiso 1 1 d .
H35B H 0.3967 0.3149 0.7076 0.037 Uiso 1 1 calc R
O5C O 0.7859(5) 0.1411(3) 0.2660(7) 0.033(2) Uani 1 1 d .
O7C O 0.6238(5) 0.0485(3) 0.4397(6) 0.0214(18) Uani 1 1 d .
O8C O 0.6466(4) 0.0631(2) 0.2653(6) 0.0129(15) Uiso 1 1 d .
O18C O 0.7254(5) 0.2201(3) 0.4701(7) 0.0246(19) Uani 1 1 d .
O20C O 0.7613(5) 0.1621(3) 0.6792(6) 0.0190(17) Uiso 1 1 d .
O22C O 0.6631(5) 0.1423(4) 0.7788(6) 0.038(2) Uani 1 1 d .
O23C O 0.7939(4) 0.1680(2) 0.8530(6) 0.0117(15) Uiso 1 1 d .
O28C O 0.6055(4) 0.1708(2) 0.4335(6) 0.0152(15) Uiso 1 1 d .
N2C N 0.7327(5) 0.0990(3) 0.4100(7) 0.0127(18) Uiso 1 1 d .
C1C C 0.7829(7) 0.1321(4) 0.3617(9) 0.018(2) Uiso 1 1 d .
C3C C 0.7698(7) 0.1135(4) 0.5219(9) 0.016(2) Uiso 1 1 d .
C4C C 0.8271(7) 0.1500(3) 0.4710(8) 0.011(2) Uiso 1 1 d .
H4C H 0.8877 0.1395 0.4870 0.013 Uiso 1 1 calc R
C6C C 0.6606(6) 0.0670(4) 0.3735(8) 0.013(2) Uiso 1 1 d .
C9C C 0.5761(6) 0.0325(3) 0.2089(8) 0.0142(19) Uiso 1 1 d .
C10C C 0.4935(6) 0.0527(3) 0.2392(8) 0.0131(19) Uiso 1 1 d .
H10J H 0.4929 0.0454 0.3168 0.020 Uiso 1 1 calc R
H10K H 0.4453 0.0360 0.1932 0.020 Uiso 1 1 calc R
H10L H 0.4899 0.0894 0.2269 0.020 Uiso 1 1 calc R
C11C C 0.5941(7) -0.0229(4) 0.2351(9) 0.028(2) Uiso 1 1 d .
H11J H 0.6487 -0.0321 0.2165 0.043 Uiso 1 1 calc R
H11K H 0.5496 -0.0438 0.1921 0.043 Uiso 1 1 calc R
H11L H 0.5955 -0.0287 0.3137 0.043 Uiso 1 1 calc R
C12C C 0.5787(6) 0.0430(4) 0.0896(8) 0.019(2) Uiso 1 1 d .
H12J H 0.5740 0.0797 0.0760 0.028 Uiso 1 1 calc R
H12K H 0.5317 0.0256 0.0429 0.028 Uiso 1 1 calc R
H12L H 0.6322 0.0307 0.0723 0.028 Uiso 1 1 calc R
C13C C 0.8052(7) 0.0714(4) 0.5930(9) 0.015(2) Uiso 1 1 d .
C14C C 0.8255(8) 0.0377(4) 0.6585(11) 0.027(3) Uani 1 1 d .
C15C C 0.8460(8) -0.0040(5) 0.7335(11) 0.037(3) Uani 1 1 d .
H15J H 0.8018 -0.0077 0.7780 0.055 Uiso 1 1 calc R
H15K H 0.9002 0.0026 0.7818 0.055 Uiso 1 1 calc R
H15L H 0.8499 -0.0353 0.6919 0.055 Uiso 1 1 calc R
C16C C 0.7071(6) 0.1425(3) 0.5788(8) 0.009(2) Uiso 1 1 d .
H16C H 0.6628 0.1192 0.5975 0.010 Uiso 1 1 calc R
C17C C 0.6675(7) 0.1884(4) 0.5158(9) 0.013(2) Uiso 1 1 d .
H17C H 0.6404 0.2096 0.5667 0.016 Uiso 1 1 calc R
C19C C 0.8158(6) 0.2061(3) 0.4935(8) 0.010(2) Uiso 1 1 d .
H19G H 0.8395 0.2136 0.5714 0.012 Uiso 1 1 calc R
H19H H 0.8468 0.2266 0.4469 0.012 Uiso 1 1 calc R
C21C C 0.7314(6) 0.1553(3) 0.7745(8) 0.009(2) Uiso 1 1 d .
C24C C 0.7810(7) 0.1609(4) 0.9686(10) 0.025(3) Uiso 1 1 d .
C25C C 0.8675(8) 0.1800(5) 1.0342(11) 0.035(3) Uiso 1 1 d .
H25J H 0.8721 0.1712 1.1120 0.053 Uiso 1 1 calc R
H25K H 0.8711 0.2170 1.0267 0.053 Uiso 1 1 calc R
H25L H 0.9136 0.1639 1.0049 0.053 Uiso 1 1 calc R
C26C C 0.7117(8) 0.1952(4) 0.9912(10) 0.031(3) Uiso 1 1 d .
H26J H 0.6593 0.1870 0.9405 0.047 Uiso 1 1 calc R
H26K H 0.7271 0.2306 0.9805 0.047 Uiso 1 1 calc R
H26L H 0.7036 0.1904 1.0671 0.047 Uiso 1 1 calc R
C27C C 0.7663(8) 0.1072(4) 0.9917(11) 0.031(3) Uiso 1 1 d .
H27J H 0.7116 0.0965 0.9496 0.046 Uiso 1 1 calc R
H27K H 0.7663 0.1028 1.0705 0.046 Uiso 1 1 calc R
H27L H 0.8112 0.0864 0.9705 0.046 Uiso 1 1 calc R
C29C C 0.5465(7) 0.2120(4) 0.3920(9) 0.024(2) Uiso 1 1 d .
H29G H 0.5093 0.2193 0.4455 0.029 Uiso 1 1 calc R
H29H H 0.5783 0.2432 0.3816 0.029 Uiso 1 1 calc R
C30C C 0.4957(7) 0.1960(4) 0.2866(9) 0.021(2) Uiso 1 1 d .
C31C C 0.5283(7) 0.1947(4) 0.1875(8) 0.022(2) Uiso 1 1 d .
H31C H 0.5850 0.2046 0.1881 0.026 Uiso 1 1 calc R
C32C C 0.4787(7) 0.1793(4) 0.0902(10) 0.031(3) Uiso 1 1 d .
H32C H 0.5021 0.1772 0.0252 0.037 Uiso 1 1 calc R
C33C C 0.3969(8) 0.1671(4) 0.0873(11) 0.038(3) Uiso 1 1 d .
H33C H 0.3620 0.1583 0.0195 0.045 Uiso 1 1 calc R
C34C C 0.3639(8) 0.1675(4) 0.1836(10) 0.035(3) Uiso 1 1 d .
H34C H 0.3069 0.1577 0.1813 0.042 Uiso 1 1 calc R
C35C C 0.4125(6) 0.1819(4) 0.2827(9) 0.021(2) Uiso 1 1 d .
H35C H 0.3889 0.1822 0.3477 0.025 Uiso 1 1 calc R

loop_
_atom_site_aniso_label
_atom_site_aniso_U_11
_atom_site_aniso_U_22
_atom_site_aniso_U_33
_atom_site_aniso_U_23
_atom_site_aniso_U_13
_atom_site_aniso_U_12
O5 0.044(6) 0.054(5) 0.012(4) 0.002(4) 0.018(4) 0.021(4)
O7 0.043(5) 0.049(5) 0.018(4) 0.016(4) -0.002(4) -0.010(4)
O8 0.020(4) 0.023(4) 0.020(4) -0.003(3) -0.005(4) 0.012(3)
O18 0.013(4) 0.027(5) 0.071(7) -0.022(4) 0.011(5) 0.003(4)
O20 0.039(5) 0.034(4) 0.005(3) 0.004(3) 0.009(3) 0.022(3)
O22 0.021(5) 0.055(5) 0.028(5) -0.006(4) 0.004(4) 0.012(4)
O23 0.015(4) 0.042(4) 0.005(3) 0.002(3) 0.001(3) 0.003(3)
O28 0.024(4) 0.016(3) 0.017(4) -0.002(3) -0.005(3) -0.002(3)
N2 0.023(5) 0.023(4) 0.009(4) 0.002(3) -0.003(4) -0.006(4)
C14 0.011(6) 0.036(6) 0.018(6) -0.009(5) -0.002(5) -0.004(5)
C15 0.035(7) 0.031(6) 0.019(6) -0.003(5) -0.012(6) 0.010(6)
C27 0.020(6) 0.056(8) 0.024(7) -0.016(5) 0.000(6) -0.019(6)
O5A 0.055(6) 0.037(5) 0.012(4) 0.008(3) 0.019(5) 0.012(4)
O7A 0.023(4) 0.024(4) 0.011(4) -0.009(3) 0.009(4) -0.001(3)
O8A 0.008(4) 0.017(4) 0.018(4) -0.001(3) 0.002(3) 0.000(3)
O18A 0.029(5) 0.022(4) 0.040(5) 0.016(4) 0.014(4) 0.003(4)
O20A 0.026(4) 0.011(3) 0.013(4) 0.003(3) 0.007(4) 0.007(3)
O22A 0.028(5) 0.051(5) 0.008(4) 0.006(3) 0.007(4) 0.026(4)
C15A 0.036(8) 0.045(8) 0.032(8) 0.004(6) 0.024(7) -0.004(7)
C26A 0.033(7) 0.038(6) 0.013(6) 0.001(4) 0.007(5) 0.014(5)
O5B 0.017(4) 0.085(7) 0.012(5) -0.006(4) -0.005(4) 0.022(5)
O7B 0.043(6) 0.034(5) 0.033(5) 0.007(4) 0.027(5) 0.012(4)
O8B 0.017(4) 0.030(4) 0.019(4) -0.011(3) 0.004(4) 0.003(3)
O18B 0.014(4) 0.021(4) 0.054(6) 0.012(4) 0.003(4) 0.001(3)
O20B 0.016(4) 0.040(5) 0.003(4) 0.003(3) 0.001(3) 0.022(4)
O22B 0.028(5) 0.070(6) 0.020(5) 0.006(4) 0.005(4) 0.025(5)
O28B 0.011(3) 0.016(3) 0.032(4) -0.003(3) 0.010(3) -0.005(3)
N2B 0.022(5) 0.024(5) 0.019(5) -0.009(3) 0.012(4) 0.002(4)
C1B 0.019(6) 0.056(8) 0.029(7) -0.019(6) -0.002(6) 0.019(6)
C10B 0.022(7) 0.083(11) 0.093(13) 0.002(10) 0.016(8) -0.007(7)
C11B 0.070(11) 0.041(9) 0.16(2) -0.015(10) 0.069(13) -0.002(8)
C12B 0.067(10) 0.088(12) 0.044(9) -0.002(8) 0.025(9) 0.012(9)
C13B 0.022(6) 0.034(6) 0.021(6) -0.001(5) 0.007(5) -0.012(5)
C14B 0.027(7) 0.045(7) 0.031(7) 0.013(6) 0.005(6) 0.011(6)
C15B 0.051(9) 0.041(8) 0.055(10) 0.023(7) -0.011(8) -0.026(8)
C27B 0.127(14) 0.034(7) 0.033(8) 0.019(6) 0.056(9) 0.014(8)
O5C 0.034(5) 0.042(5) 0.017(5) 0.001(4) -0.011(4) -0.022(4)
O7C 0.035(5) 0.011(4) 0.020(4) 0.004(3) 0.009(4) -0.003(3)
O18C 0.025(5) 0.013(4) 0.034(5) 0.016(3) 0.001(4) -0.003(3)
O22C 0.011(4) 0.090(7) 0.014(4) -0.013(4) 0.004(4) -0.021(4)
C14C 0.030(7) 0.007(5) 0.045(8) -0.002(5) 0.014(6) -0.005(5)
C15C 0.043(8) 0.026(6) 0.042(8) 0.024(6) 0.010(7) 0.013(6)

loop_
_atom_type_symbol
_atom_type_description
_atom_type_scat_dispersion_real
_atom_type_scat_dispersion_imag
_atom_type_scat_source
C C 0.0033 0.0016 'International Tables Vol C Tables 4.2.6.8 and 6.1.1.4'
H H 0.0000 0.0000 'International Tables Vol C Tables 4.2.6.8 and 6.1.1.4'
N N 0.0061 0.0033 'International Tables Vol C Tables 4.2.6.8 and 6.1.1.4'
O O 0.0106 0.0060 'International Tables Vol C Tables 4.2.6.8 and 6.1.1.4'

loop_
_geom_angle_atom_site_label_1
_geom_angle_atom_site_label_2
_geom_angle_atom_site_label_3
_geom_angle
C6 O8 C9 123.1(9)
C19 O18 C17 120.1(9)
C21 O20 C16 117.7(9)
C21 O23 C24 118.5(8)
C17 O28 C29 113.6(8)
C1 N2 C6 134.3(10)
C1 N2 C3 94.9(8)
C6 N2 C3 129.5(9)
O5 C1 N2 133.6(11)
O5 C1 C4 133.5(10)
N2 C1 C4 92.9(8)
C13 C3 C16 108.1(10)
C13 C3 N2 111.9(9)
C16 C3 N2 117.1(10)
C13 C3 C4 121.6(10)
C16 C3 C4 110.8(9)
N2 C3 C4 86.6(8)
C19 C4 C1 115.5(11)
C19 C4 C3 114.2(10)
C1 C4 C3 85.6(9)
C19 C4 H4 112.9
C1 C4 H4 112.9
C3 C4 H4 112.9
O7 C6 O8 129.1(11)
O7 C6 N2 118.7(10)
O8 C6 N2 112.0(9)
C12 C9 O8 110.7(9)
C12 C9 C11 112.6(12)
O8 C9 C11 106.6(9)
C12 C9 C10 112.7(11)
O8 C9 C10 103.4(10)
C11 C9 C10 110.2(10)
C9 C10 H10A 109.5
C9 C10 H10B 109.5
H10A C10 H10B 109.5
C9 C10 H10C 109.5
H10A C10 H10C 109.5
H10B C10 H10C 109.5
C9 C11 H11A 109.5
C9 C11 H11B 109.5
H11A C11 H11B 109.5
C9 C11 H11C 109.5
H11A C11 H11C 109.5
H11B C11 H11C 109.5
C9 C12 H12A 109.5
C9 C12 H12B 109.5
H12A C12 H12B 109.5
C9 C12 H12C 109.5
H12A C12 H12C 109.5
H12B C12 H12C 109.5
C14 C13 C3 170.6(12)
C13 C14 C15 177.6(13)
C14 C15 H15A 109.5
C14 C15 H15B 109.5
H15A C15 H15B 109.5
C14 C15 H15C 109.5
H15A C15 H15C 109.5
H15B C15 H15C 109.5
O20 C16 C3 105.8(9)
O20 C16 C17 107.5(9)
C3 C16 C17 113.7(10)
O20 C16 H16 109.9
C3 C16 H16 109.9
C17 C16 H16 109.9
O18 C17 O28 108.7(9)
O18 C17 C16 114.2(9)
O28 C17 C16 108.1(9)
O18 C17 H17 108.6
O28 C17 H17 108.6
C16 C17 H17 108.6
O18 C19 C4 111.4(10)
O18 C19 H19A 109.3
C4 C19 H19A 109.3
O18 C19 H19B 109.3
C4 C19 H19B 109.3
H19A C19 H19B 108.0
O22 C21 O23 130.0(11)
O22 C21 O20 124.1(12)
O23 C21 O20 105.9(9)
C25 C24 C26 112.1(9)
C25 C24 O23 102.4(8)
C26 C24 O23 111.7(9)
C25 C24 C27 110.1(9)
C26 C24 C27 112.0(9)
O23 C24 C27 108.2(8)
C24 C25 H25A 109.5
C24 C25 H25B 109.5
H25A C25 H25B 109.5
C24 C25 H25C 109.5
H25A C25 H25C 109.5
H25B C25 H25C 109.5
C24 C26 H26A 109.5
C24 C26 H26B 109.5
H26A C26 H26B 109.5
C24 C26 H26C 109.5
H26A C26 H26C 109.5
H26B C26 H26C 109.5
C24 C27 H27A 109.5
C24 C27 H27B 109.5
H27A C27 H27B 109.5
C24 C27 H27C 109.5
H27A C27 H27C 109.5
H27B C27 H27C 109.5
O28 C29 C30 106.0(9)
O28 C29 H29A 110.5
C30 C29 H29A 110.5
O28 C29 H29B 110.5
C30 C29 H29B 110.5
H29A C29 H29B 108.7
C35 C30 C31 115.7(12)
C35 C30 C29 121.9(10)
C31 C30 C29 122.4(10)
C32 C31 C30 125.4(13)
C32 C31 H31 117.3
C30 C31 H31 117.3
C31 C32 C33 116.0(15)
C31 C32 H32 122.0
C33 C32 H32 122.0
C32 C33 C34 119.9(16)
C32 C33 H33 120.1
C34 C33 H33 120.1
C35 C34 C33 120.5(14)
C35 C34 H34 119.8
C33 C34 H34 119.8
C34 C35 C30 122.5(12)
C34 C35 H35 118.8
C30 C35 H35 118.8
C6A O8A C9A 121.7(7)
C17A O18A C19A 118.1(7)
C21A O20A C16A 115.4(7)
C21A O23A C24A 117.6(8)
C17A O28A C29A 113.5(7)
C1A N2A C6A 134.3(8)
C1A N2A C3A 98.4(7)
C6A N2A C3A 126.4(9)
O5A C1A N2A 134.5(10)
O5A C1A C4A 133.5(10)
N2A C1A C4A 92.0(8)
C13A C3A N2A 113.5(8)
C13A C3A C16A 113.0(9)
N2A C3A C16A 115.4(8)
C13A C3A C4A 115.1(8)
N2A C3A C4A 83.5(7)
C16A C3A C4A 113.2(8)
C19A C4A C1A 110.9(8)
C19A C4A C3A 111.7(9)
C1A C4A C3A 86.0(7)
C19A C4A H4A 115.0
C1A C4A H4A 115.0
C3A C4A H4A 115.0
O7A C6A O8A 129.3(10)
O7A C6A N2A 121.1(10)
O8A C6A N2A 109.6(8)
O8A C9A C10A 103.0(6)
O8A C9A C11A 110.0(7)
C10A C9A C11A 112.0(7)
O8A C9A C12A 108.4(6)
C10A C9A C12A 110.8(7)
C11A C9A C12A 112.3(7)
C9A C10A H10D 109.5
C9A C10A H10E 109.5
H10D C10A H10E 109.5
C9A C10A H10F 109.5
H10D C10A H10F 109.5
H10E C10A H10F 109.5
C9A C11A H11D 109.5
C9A C11A H11E 109.5
H11D C11A H11E 109.5
C9A C11A H11F 109.5
H11D C11A H11F 109.5
H11E C11A H11F 109.5
C9A C12A H12D 109.5
C9A C12A H12E 109.5
H12D C12A H12E 109.5
C9A C12A H12F 109.5
H12D C12A H12F 109.5
H12E C12A H12F 109.5
C14A C13A C3A 168.5(12)
C13A C14A C15A 177.1(12)
C14A C15A H15D 109.5
C14A C15A H15E 109.5
H15D C15A H15E 109.5
C14A C15A H15F 109.5
H15D C15A H15F 109.5
H15E C15A H15F 109.5
O20A C16A C17A 106.9(7)
O20A C16A C3A 103.9(7)
C17A C16A C3A 114.3(8)
O20A C16A H16A 110.5
C17A C16A H16A 110.5
C3A C16A H16A 110.5
O28A C17A O18A 109.7(7)
O28A C17A C16A 106.0(7)
O18A C17A C16A 115.6(8)
O28A C17A H17A 108.5
O18A C17A H17A 108.5
C16A C17A H17A 108.5
O18A C19A C4A 112.4(8)
O18A C19A H19C 109.1
C4A C19A H19C 109.1
O18A C19A H19D 109.1
C4A C19A H19D 109.1
H19C C19A H19D 107.9
O22A C21A O23A 130.1(10)
O22A C21A O20A 124.1(9)
O23A C21A O20A 105.7(8)
O23A C24A C25A 112.8(8)
O23A C24A C27A 109.8(9)
C25A C24A C27A 110.2(10)
O23A C24A C26A 100.6(8)
C25A C24A C26A 113.1(9)
C27A C24A C26A 110.0(9)
C24A C25A H25D 109.5
C24A C25A H25E 109.5
H25D C25A H25E 109.5
C24A C25A H25F 109.5
H25D C25A H25F 109.5
H25E C25A H25F 109.5
C24A C26A H26D 109.5
C24A C26A H26E 109.5
H26D C26A H26E 109.5
C24A C26A H26F 109.5
H26D C26A H26F 109.5
H26E C26A H26F 109.5
C24A C27A H27D 109.5
C24A C27A H27E 109.5
H27D C27A H27E 109.5
C24A C27A H27F 109.5
H27D C27A H27F 109.5
H27E C27A H27F 109.5
O28A C29A C30A 106.2(8)
O28A C29A H29C 110.5
C30A C29A H29C 110.5
O28A C29A H29D 110.5
C30A C29A H29D 110.5
H29C C29A H29D 108.7
C35A C30A C31A 118.6(9)
C35A C30A C29A 119.4(9)
C31A C30A C29A 122.0(10)
C32A C31A C30A 119.9(11)
C32A C31A H31A 120.0
C30A C31A H31A 120.1
C33A C32A C31A 121.4(11)
C33A C32A H32A 119.3
C31A C32A H32A 119.3
C32A C33A C34A 119.3(10)
C32A C33A H33A 120.3
C34A C33A H33A 120.3
C35A C34A C33A 119.8(10)
C35A C34A H34A 120.1
C33A C34A H34A 120.1
C30A C35A C34A 120.8(9)
C30A C35A H35A 119.6
C34A C35A H35A 119.6
C6B O8B C9B 122.4(10)
C19B O18B C17B 118.4(9)
C21B O20B C16B 118.1(8)
C21B O23B C24B 121.0(9)
C17B O28B C29B 111.3(8)
C1B N2B C6B 136.0(9)
C1B N2B C3B 93.2(8)
C6B N2B C3B 130.4(10)
O5B C1B N2B 131.1(10)
O5B C1B C4B 136.9(12)
N2B C1B C4B 92.0(9)
N2B C3B C4B 88.1(8)
N2B C3B C13B 113.2(9)
C4B C3B C13B 122.6(10)
N2B C3B C16B 113.1(9)
C4B C3B C16B 111.2(9)
C13B C3B C16B 107.7(9)
C3B C4B C1B 86.7(8)
C3B C4B C19B 114.8(9)
C1B C4B C19B 114.2(9)
C3B C4B H4B 112.9
C1B C4B H4B 112.9
C19B C4B H4B 112.9
O7B C6B O8B 130.8(10)
O7B C6B N2B 115.4(9)
O8B C6B N2B 113.8(10)
O8B C9B C11B 108.3(10)
O8B C9B C12B 103.8(11)
C11B C9B C12B 110.5(14)
O8B C9B C10B 109.8(10)
C11B C9B C10B 109.0(13)
C12B C9B C10B 115.2(12)
C9B C10B H10G 109.5
C9B C10B H10H 109.5
H10G C10B H10H 109.5
C9B C10B H10I 109.5
H10G C10B H10I 109.5
H10H C10B H10I 109.5
C9B C11B H11G 109.5
C9B C11B H11H 109.5
H11G C11B H11H 109.5
C9B C11B H11I 109.5
H11G C11B H11I 109.5
H11H C11B H11I 109.5
C9B C12B H12G 109.5
C9B C12B H12H 109.5
H12G C12B H12H 109.5
C9B C12B H12I 109.5
H12G C12B H12I 109.5
H12H C12B H12I 109.5
C14B C13B C3B 176.8(14)
C13B C14B C15B 174.0(14)
C14B C15B H15G 109.5
C14B C15B H15H 109.5
H15G C15B H15H 109.5
C14B C15B H15I 109.5
H15G C15B H15I 109.5
H15H C15B H15I 109.5
O20B C16B C3B 105.8(8)
O20B C16B C17B 106.6(8)
C3B C16B C17B 113.7(9)
O20B C16B H16B 110.2
C3B C16B H16B 110.2
C17B C16B H16B 110.2
O18B C17B O28B 108.6(10)
O18B C17B C16B 114.4(10)
O28B C17B C16B 107.3(9)
O18B C17B H17B 108.8
O28B C17B H17B 108.8
C16B C17B H17B 108.8
O18B C19B C4B 111.6(9)
O18B C19B H19E 109.3
C4B C19B H19E 109.3
O18B C19B H19F 109.3
C4B C19B H19F 109.3
H19E C19B H19F 108.0
O22B C21B O20B 123.9(10)
O22B C21B O23B 127.9(11)
O20B C21B O23B 108.1(9)
O23B C24B C25B 105.1(9)
O23B C24B C26B 111.8(9)
C25B C24B C26B 110.5(9)
O23B C24B C27B 105.4(9)
C25B C24B C27B 110.1(9)
C26B C24B C27B 113.5(11)
C24B C25B H25G 109.5
C24B C25B H25H 109.5
H25G C25B H25H 109.5
C24B C25B H25I 109.5
H25G C25B H25I 109.5
H25H C25B H25I 109.5
C24B C26B H26G 109.5
C24B C26B H26H 109.5
H26G C26B H26H 109.5
C24B C26B H26I 109.5
H26G C26B H26I 109.5
H26H C26B H26I 109.5
C24B C27B H27G 109.5
C24B C27B H27H 109.5
H27G C27B H27H 109.5
C24B C27B H27I 109.5
H27G C27B H27I 109.5
H27H C27B H27I 109.5
O28B C29B C30B 109.2(9)
O28B C29B H29E 109.8
C30B C29B H29E 109.8
O28B C29B H29F 109.8
C30B C29B H29F 109.8
H29E C29B H29F 108.3
C31B C30B C35B 119.1(11)
C31B C30B C29B 116.3(11)
C35B C30B C29B 124.3(11)
C30B C31B C32B 118.3(13)
C30B C31B H31B 120.9
C32B C31B H31B 120.9
C33B C32B C31B 121.7(14)
C33B C32B H32B 119.2
C31B C32B H32B 119.2
C34B C33B C32B 119.3(13)
C34B C33B H33B 120.3
C32B C33B H33B 120.3
C33B C34B C35B 118.7(12)
C33B C34B H34B 120.7
C35B C34B H34B 120.7
C30B C35B C34B 122.2(12)
C30B C35B H35B 118.9
C34B C35B H35B 118.9
C6C O8C C9C 120.1(7)
C17C O18C C19C 117.6(7)
C21C O20C C16C 115.7(7)
C21C O23C C24C 117.2(8)
C17C O28C C29C 110.3(7)
C1C N2C C6C 136.8(9)
C1C N2C C3C 94.2(8)
C6C N2C C3C 128.3(8)
O5C C1C N2C 131.8(11)
O5C C1C C4C 136.5(10)
N2C C1C C4C 91.6(8)
N2C C3C C13C 114.9(8)
N2C C3C C16C 112.0(9)
C13C C3C C16C 108.5(8)
N2C C3C C4C 87.1(7)
C13C C3C C4C 121.3(9)
C16C C3C C4C 111.7(8)
C1C C4C C19C 114.9(9)
C1C C4C C3C 87.0(8)
C19C C4C C3C 115.4(8)
C1C C4C H4C 112.4
C19C C4C H4C 112.4
C3C C4C H4C 112.4
O7C C6C O8C 130.3(10)
O7C C6C N2C 119.7(9)
O8C C6C N2C 110.0(8)
O8C C9C C12C 102.0(7)
O8C C9C C11C 109.1(8)
C12C C9C C11C 110.4(8)
O8C C9C C10C 108.9(7)
C12C C9C C10C 110.7(8)
C11C C9C C10C 114.8(8)
C9C C10C H10J 109.5
C9C C10C H10K 109.5
H10J C10C H10K 109.5
C9C C10C H10L 109.5
H10J C10C H10L 109.5
H10K C10C H10L 109.5
C9C C11C H11J 109.5
C9C C11C H11K 109.5
H11J C11C H11K 109.5
C9C C11C H11L 109.5
H11J C11C H11L 109.5
H11K C11C H11L 109.5
C9C C12C H12J 109.5
C9C C12C H12K 109.5
H12J C12C H12K 109.5
C9C C12C H12L 109.5
H12J C12C H12L 109.5
H12K C12C H12L 109.5
C14C C13C C3C 171.4(11)
C13C C14C C15C 177.0(14)
C14C C15C H15J 109.5
C14C C15C H15K 109.5
H15J C15C H15K 109.5
C14C C15C H15L 109.5
H15J C15C H15L 109.5
H15K C15C H15L 109.5
O20C C16C C17C 106.4(7)
O20C C16C C3C 102.7(8)
C17C C16C C3C 114.3(8)
O20C C16C H16C 111.0
C17C C16C H16C 111.0
C3C C16C H16C 111.0
O28C C17C O18C 110.0(8)
O28C C17C C16C 107.0(8)
O18C C17C C16C 115.0(8)
O28C C17C H17C 108.2
O18C C17C H17C 108.2
C16C C17C H17C 108.2
O18C C19C C4C 110.7(8)
O18C C19C H19G 109.5
C4C C19C H19G 109.5
O18C C19C H19H 109.5
C4C C19C H19H 109.5
H19G C19C H19H 108.1
O22C C21C O23C 130.4(9)
O22C C21C O20C 124.3(10)
O23C C21C O20C 105.3(8)
C27C C24C O23C 111.2(9)
C27C C24C C26C 113.1(10)
O23C C24C C26C 109.8(10)
C27C C24C C25C 111.7(10)
O23C C24C C25C 101.0(9)
C26C C24C C25C 109.5(10)
C24C C25C H25J 109.5
C24C C25C H25K 109.5
H25J C25C H25K 109.5
C24C C25C H25L 109.5
H25J C25C H25L 109.5
H25K C25C H25L 109.5
C24C C26C H26J 109.5
C24C C26C H26K 109.5
H26J C26C H26K 109.5
C24C C26C H26L 109.5
H26J C26C H26L 109.5
H26K C26C H26L 109.5
C24C C27C H27J 109.5
C24C C27C H27K 109.5
H27J C27C H27K 109.5
C24C C27C H27L 109.5
H27J C27C H27L 109.5
H27K C27C H27L 109.5
C30C C29C O28C 108.6(8)
C30C C29C H29G 110.0
O28C C29C H29G 110.0
C30C C29C H29H 110.0
O28C C29C H29H 110.0
H29G C29C H29H 108.4
C35C C30C C31C 118.1(10)
C35C C30C C29C 119.2(9)
C31C C30C C29C 122.6(9)
C32C C31C C30C 120.9(9)
C32C C31C H31C 119.5
C30C C31C H31C 119.5
C33C C32C C31C 120.1(11)
C33C C32C H32C 119.9
C31C C32C H32C 119.9
C32C C33C C34C 119.9(12)
C32C C33C H33C 120.1
C34C C33C H33C 120.1
C35C C34C C33C 121.2(11)
C35C C34C H34C 119.4
C33C C34C H34C 119.4
C34C C35C C30C 119.6(10)
C34C C35C H35C 120.2
C30C C35C H35C 120.2

loop_
_geom_bond_atom_site_label_1
_geom_bond_atom_site_label_2
_geom_bond_distance
O5 C1 1.188(13)
O7 C6 1.216(14)
O8 C6 1.309(12)
O8 C9 1.511(14)
O18 C19 1.388(14)
O18 C17 1.394(13)
O20 C21 1.346(14)
O20 C16 1.426(14)
O22 C21 1.193(14)
O23 C21 1.331(15)
O23 C24 1.499(12)
O28 C17 1.408(14)
O28 C29 1.482(13)
N2 C1 1.349(13)
N2 C6 1.390(14)
N2 C3 1.512(14)
C1 C4 1.549(17)
C3 C13 1.473(16)
C3 C16 1.496(15)
C3 C4 1.557(16)
C4 C19 1.528(17)
C4 H4 1.0000
C9 C12 1.477(18)
C9 C11 1.555(17)
C9 C10 1.556(18)
C10 H10A 0.9800
C10 H10B 0.9800
C10 H10C 0.9800
C11 H11A 0.9800
C11 H11B 0.9800
C11 H11C 0.9800
C12 H12A 0.9800
C12 H12B 0.9800
C12 H12C 0.9800
C13 C14 1.198(16)
C14 C15 1.508(16)
C15 H15A 0.9800
C15 H15B 0.9800
C15 H15C 0.9800
C16 C17 1.512(16)
C16 H16 1.0000
C17 H17 1.0000
C19 H19A 0.9900
C19 H19B 0.9900
C24 C25 1.458(15)
C24 C26 1.494(15)
C24 C27 1.525(15)
C25 H25A 0.9800
C25 H25B 0.9800
C25 H25C 0.9800
C26 H26A 0.9800
C26 H26B 0.9800
C26 H26C 0.9800
C27 H27A 0.9800
C27 H27B 0.9800
C27 H27C 0.9800
C29 C30 1.511(16)
C29 H29A 0.9900
C29 H29B 0.9900
C30 C35 1.378(16)
C30 C31 1.433(17)
C31 C32 1.39(2)
C31 H31 0.9500
C32 C33 1.41(2)
C32 H32 0.9500
C33 C34 1.44(2)
C33 H33 0.9500
C34 C35 1.368(19)
C34 H34 0.9500
C35 H35 0.9500
O5A C1A 1.175(12)
O7A C6A 1.207(12)
O8A C6A 1.312(13)
O8A C9A 1.490(11)
O18A C17A 1.440(12)
O18A C19A 1.473(13)
O20A C21A 1.371(12)
O20A C16A 1.461(11)
O22A C21A 1.157(12)
O23A C21A 1.335(11)
O23A C24A 1.472(12)
O28A C17A 1.405(11)
O28A C29A 1.475(12)
N2A C1A 1.353(13)
N2A C6A 1.438(13)
N2A C3A 1.512(12)
C1A C4A 1.553(14)
C3A C13A 1.450(14)
C3A C16A 1.526(14)
C3A C4A 1.631(15)
C4A C19A 1.517(14)
C4A H4A 1.0000
C9A C10A 1.505(12)
C9A C11A 1.522(11)
C9A C12A 1.534(11)
C10A H10D 0.9800
C10A H10E 0.9800
C10A H10F 0.9800
C11A H11D 0.9800
C11A H11E 0.9800
C11A H11F 0.9800
C12A H12D 0.9800
C12A H12E 0.9800
C12A H12F 0.9800
C13A C14A 1.217(14)
C14A C15A 1.456(15)
C15A H15D 0.9800
C15A H15E 0.9800
C15A H15F 0.9800
C16A C17A 1.497(12)
C16A H16A 1.0000
C17A H17A 1.0000
C19A H19C 0.9900
C19A H19D 0.9900
C24A C25A 1.475(16)
C24A C27A 1.474(15)
C24A C26A 1.569(14)
C25A H25D 0.9800
C25A H25E 0.9800
C25A H25F 0.9800
C26A H26D 0.9800
C26A H26E 0.9800
C26A H26F 0.9800
C27A H27D 0.9800
C27A H27E 0.9800
C27A H27F 0.9800
C29A C30A 1.499(14)
C29A H29C 0.9900
C29A H29D 0.9900
C30A C35A 1.379(14)
C30A C31A 1.403(14)
C31A C32A 1.383(15)
C31A H31A 0.9500
C32A C33A 1.360(16)
C32A H32A 0.9500
C33A C34A 1.393(15)
C33A H33A 0.9500
C34A C35A 1.392(13)
C34A H34A 0.9500
C35A H35A 0.9500
O5B C1B 1.226(15)
O7B C6B 1.255(13)
O8B C6B 1.265(12)
O8B C9B 1.476(14)
O18B C19B 1.376(13)
O18B C17B 1.392(15)
O20B C21B 1.309(14)
O20B C16B 1.440(12)
O22B C21B 1.251(14)
O23B C21B 1.319(12)
O23B C24B 1.480(13)
O28B C17B 1.396(13)
O28B C29B 1.443(13)
N2B C1B 1.365(16)
N2B C6B 1.384(13)
N2B C3B 1.481(13)
C1B C4B 1.512(15)
C3B C4B 1.501(15)
C3B C13B 1.507(15)
C3B C16B 1.515(16)
C4B C19B 1.541(14)
C4B H4B 1.0000
C9B C11B 1.525(18)
C9B C12B 1.525(19)
C9B C10B 1.55(2)
C10B H10G 0.9800
C10B H10H 0.9800
C10B H10I 0.9800
C11B H11G 0.9800
C11B H11H 0.9800
C11B H11I 0.9800
C12B H12G 0.9800
C12B H12H 0.9800
C12B H12I 0.9800
C13B C14B 1.138(16)
C14B C15B 1.521(17)
C15B H15G 0.9800
C15B H15H 0.9800
C15B H15I 0.9800
C16B C17B 1.541(15)
C16B H16B 1.0000
C17B H17B 1.0000
C19B H19E 0.9900
C19B H19F 0.9900
C24B C25B 1.482(15)
C24B C26B 1.512(17)
C24B C27B 1.593(16)
C25B H25G 0.9800
C25B H25H 0.9800
C25B H25I 0.9800
C26B H26G 0.9800
C26B H26H 0.9800
C26B H26I 0.9800
C27B H27G 0.9800
C27B H27H 0.9800
C27B H27I 0.9800
C29B C30B 1.455(15)
C29B H29E 0.9900
C29B H29F 0.9900
C30B C31B 1.340(18)
C30B C35B 1.368(16)
C31B C32B 1.409(18)
C31B H31B 0.9500
C32B C33B 1.377(19)
C32B H32B 0.9500
C33B C34B 1.323(18)
C33B H33B 0.9500
C34B C35B 1.405(15)
C34B H34B 0.9500
C35B H35B 0.9500
O5C C1C 1.216(13)
O7C C6C 1.197(11)
O8C C6C 1.320(12)
O8C C9C 1.462(11)
O18C C17C 1.440(12)
O18C C19C 1.479(12)
O20C C21C 1.363(11)
O20C C16C 1.476(12)
O22C C21C 1.164(11)
O23C C21C 1.308(12)
O23C C24C 1.494(13)
O28C C17C 1.372(13)
O28C C29C 1.472(13)
N2C C1C 1.393(13)
N2C C6C 1.441(13)
N2C C3C 1.455(14)
C1C C4C 1.487(15)
C3C C13C 1.465(14)
C3C C16C 1.536(13)
C3C C4C 1.544(13)
C4C C19C 1.519(12)
C4C H4C 1.0000
C9C C12C 1.509(13)
C9C C11C 1.510(13)
C9C C10C 1.541(12)
C10C H10J 0.9800
C10C H10K 0.9800
C10C H10L 0.9800
C11C H11J 0.9800
C11C H11K 0.9800
C11C H11L 0.9800
C12C H12J 0.9800
C12C H12K 0.9800
C12C H12L 0.9800
C13C C14C 1.207(16)
C14C C15C 1.436(16)
C15C H15J 0.9800
C15C H15K 0.9800
C15C H15L 0.9800
C16C C17C 1.516(13)
C16C H16C 1.0000
C17C H17C 1.0000
C19C H19G 0.9900
C19C H19H 0.9900
C24C C27C 1.471(15)
C24C C26C 1.501(16)
C24C C25C 1.564(17)
C25C H25J 0.9800
C25C H25K 0.9800
C25C H25L 0.9800
C26C H26J 0.9800
C26C H26K 0.9800
C26C H26L 0.9800
C27C H27J 0.9800
C27C H27K 0.9800
C27C H27L 0.9800
C29C C30C 1.470(15)
C29C H29G 0.9900
C29C H29H 0.9900
C30C C35C 1.384(14)
C30C C31C 1.418(13)
C31C C32C 1.379(15)
C31C H31C 0.9500
C32C C33C 1.351(16)
C32C H32C 0.9500
C33C C34C 1.390(16)
C33C H33C 0.9500
C34C C35C 1.382(16)
C34C H34C 0.9500
C35C H35C 0.9500
